data_7027609
loop_
_publ_author_name
'S\"uss-Fink, Georg'
'Stanislas, Sandrine'
'Shul&#x2019;pin, Georgiy B.'
'Nizova, Galina V.'
'Stoeckli-Evans, Helen'
'Neels, Antonia'
'Bobillier, Christiane'
'Claude, Saturnin'

_publ_section_title
;
 Oxidative functionalisation of alkanes: synthesis, molecular structure
 and catalytic implications of anionic vanadium(V) oxo and peroxo
 complexes containing bidentate N,O ligands&#x200A;&#x2020;
;
_journal_issue 18
_journal_name_full 'Journal of the Chemical Society, Dalton Transactions'
_journal_page_first 3169
_journal_paper_doi 10.1039/a904844h
_journal_year 1999
_chemical_formula_sum 'C30 H48 N3 O6 V'
_chemical_formula_weight 597.65
_chemical_name_systematic
;
 ?
;
_space_group_IT_number 14
_symmetry_cell_setting monoclinic
_symmetry_space_group_name_Hall '-P 2ybc'
_symmetry_space_group_name_H-M 'P 1 21/c 1'
_atom_sites_solution_hydrogens geom
_atom_sites_solution_primary direct
_atom_sites_solution_secondary difmap
_audit_creation_method SHELXL-97
_cell_angle_alpha 90.00
_cell_angle_beta 105.831(7)
_cell_angle_gamma 90.00
_cell_formula_units_Z 4
_cell_length_a 11.1906(8)
_cell_length_b 18.1294(16)
_cell_length_c 16.5682(10)
_cell_measurement_reflns_used 5000
_cell_measurement_temperature 293(2)
_cell_measurement_theta_max 26.05
_cell_measurement_theta_min 1.65
_cell_volume 3233.8(4)
_computing_cell_refinement 'CELL, Stoe & Cie Company, Germany'
_computing_data_collection 'EXPOSE, Stoe & Cie Company, Germany'
_computing_data_reduction 'XRED, Stoe & Cie Company, Germany'
_computing_molecular_graphics 'PLATON97 (Spek, 1997)'
_computing_publication_material 'SHELXL-97 (Sheldrick, 1997)'
_computing_structure_refinement 'SHELXL-97 (Sheldrick, 1997)'
_computing_structure_solution 'SHELXS-97 (Sheldrick, 1990)'
_diffrn_ambient_temperature 293(2)
_diffrn_measured_fraction_theta_full 0.932
_diffrn_measured_fraction_theta_max 0.932
_diffrn_measurement_device_type 'IPDS, Stoe & Cie Company, Germany'
_diffrn_measurement_method 'Phi oscillation scans'
_diffrn_radiation_monochromator graphite
_diffrn_radiation_source 'fine-focus sealed tube'
_diffrn_radiation_type MoK\a
_diffrn_radiation_wavelength 0.71073
_diffrn_reflns_av_R_equivalents 0.0435
_diffrn_reflns_av_sigmaI/netI 0.0412
_diffrn_reflns_limit_h_max 13
_diffrn_reflns_limit_h_min -13
_diffrn_reflns_limit_k_max 22
_diffrn_reflns_limit_k_min -22
_diffrn_reflns_limit_l_max 19
_diffrn_reflns_limit_l_min -19
_diffrn_reflns_number 24916
_diffrn_reflns_theta_full 25.85
_diffrn_reflns_theta_max 25.85
_diffrn_reflns_theta_min 2.20
_exptl_absorpt_coefficient_mu 0.350
_exptl_absorpt_correction_type none
_exptl_crystal_colour 'light violet'
_exptl_crystal_density_diffrn 1.228
_exptl_crystal_density_meas ?
_exptl_crystal_density_method 'not measured'
_exptl_crystal_description bloc
_exptl_crystal_F_000 1280
_exptl_crystal_size_max 0.38
_exptl_crystal_size_mid 0.38
_exptl_crystal_size_min 0.38
_refine_diff_density_max 0.482
_refine_diff_density_min -0.215
_refine_diff_density_rms 0.041
_refine_ls_extinction_method none
_refine_ls_goodness_of_fit_ref 0.952
_refine_ls_hydrogen_treatment mixed
_refine_ls_matrix_type full
_refine_ls_number_parameters 391
_refine_ls_number_reflns 6031
_refine_ls_number_restraints 2
_refine_ls_restrained_S_all 0.966
_refine_ls_R_factor_all 0.0577
_refine_ls_R_factor_gt 0.0383
_refine_ls_shift/su_max 0.001
_refine_ls_shift/su_mean 0.000
_refine_ls_structure_factor_coef Fsqd
_refine_ls_weighting_details 'w=1/[\s^2^(Fo^2^)+(0.0665P)^2^+0.0000P] where P=(Fo^2^+2Fc^2^)/3'
_refine_ls_weighting_scheme calc
_refine_ls_wR_factor_gt 0.0972
_refine_ls_wR_factor_ref 0.1028
_reflns_number_gt 4359
_reflns_number_total 6031
_reflns_threshold_expression >2sigma(I)
_cod_data_source_file 904844Hsup1.cif
_cod_data_source_block compound2
_cod_depositor_comments
;
The following automatic conversions were performed:

'_exptl_crystal_density_meas' value 'none' was changed to '?' - the
value is perceived as not measured.

Automatic conversion script
Id: cif_fix_values 3008 2015-01-20 13:52:24Z robertas 

The following automatic conversions were performed:

'_refine_ls_weighting_scheme' value 'calc
w=1/[\s^2^(Fo^2^)+(0.0665P)^2^+0.0000P] where P=(Fo^2^+2Fc^2^)/3' was
changed to 'calc'. New tag '_refine_ls_weighting_details' was
created. The value of the new tag was set to
'w=1/[\s^2^(Fo^2^)+(0.0665P)^2^+0.0000P] where P=(Fo^2^+2Fc^2^)/3'.

Automatic conversion script
Id: cif_fix_values 3143 2015-03-26 13:38:13Z robertas 
;
_cod_original_sg_symbol_H-M 'P 21/c'
_cod_database_code 7027609

loop_
_symmetry_equiv_pos_as_xyz
'x, y, z'
'-x, y+1/2, -z+1/2'
'-x, -y, -z'
'x, -y-1/2, z-1/2'

loop_
_atom_site_label
_atom_site_type_symbol
_atom_site_fract_x
_atom_site_fract_y
_atom_site_fract_z
_atom_site_U_iso_or_equiv
_atom_site_adp_type
_atom_site_occupancy
_atom_site_calc_flag
_atom_site_refinement_flags
_atom_site_disorder_assembly
_atom_site_disorder_group
V1 V 0.53519(3) 0.528386(16) 0.75758(2) 0.03138(11) Uani 1 d . . .
O1 O 0.35730(12) 0.52978(7) 0.75667(9) 0.0380(3) Uani 1 d . . .
O2 O 0.47729(13) 0.56641(8) 0.87703(9) 0.0420(3) Uani 1 d . . .
O3 O 0.68874(12) 0.59016(7) 0.79122(9) 0.0376(3) Uani 1 d . . .
O4 O 0.52103(12) 0.65490(7) 0.74251(8) 0.0355(3) Uani 1 d . . .
O5 O 0.51593(14) 0.51361(7) 0.65883(9) 0.0420(4) Uani 1 d . . .
O6 O 0.58694(13) 0.45115(7) 0.80479(9) 0.0405(3) Uani 1 d . . .
N1 N 0.3772(2) 0.58027(12) 1.00832(16) 0.0534(5) Uani 1 d . . .
H4N H 0.377(2) 0.5717(14) 1.054(2) 0.059(9) Uiso 1 d . A 2
H3N H 0.441(2) 0.5712(14) 0.9928(18) 0.054(8) Uiso 1 d . B 2
N2 N 0.53783(18) 0.80328(11) 0.73728(12) 0.0439(5) Uani 1 d . . .
H1N H 0.486(2) 0.7651(13) 0.7247(14) 0.043(6) Uiso 1 d . . .
H2N H 0.510(2) 0.8448(14) 0.7224(15) 0.050(7) Uiso 1 d . . .
N3 N 0.47109(15) 0.80912(8) 0.98093(10) 0.0349(4) Uani 1 d . . .
C1 C 0.36925(19) 0.55179(10) 0.83293(13) 0.0352(4) Uani 1 d . . .
C2 C 0.25801(19) 0.55732(10) 0.86362(13) 0.0382(5) Uani 1 d . . .
C3 C 0.2666(2) 0.56921(11) 0.94875(15) 0.0443(5) Uani 1 d . . .
C4 C 0.1553(3) 0.57119(14) 0.97289(18) 0.0614(7) Uani 1 d . . .
H4 H 0.1582 0.5797 1.0287 0.074 Uiso 1 calc R . .
C5 C 0.0427(3) 0.56068(16) 0.9151(2) 0.0718(8) Uani 1 d . . .
H5 H -0.0295 0.5617 0.9326 0.086 Uiso 1 calc R . .
C6 C 0.0342(2) 0.54858(15) 0.83150(19) 0.0629(7) Uani 1 d . . .
H6 H -0.0426 0.5417 0.7928 0.076 Uiso 1 calc R . .
C7 C 0.1419(2) 0.54691(12) 0.80648(16) 0.0474(5) Uani 1 d . . .
H7 H 0.1371 0.5387 0.7503 0.057 Uiso 1 calc R . .
C8 C 0.63771(18) 0.65383(10) 0.77276(12) 0.0309(4) Uani 1 d . . .
C9 C 0.71361(17) 0.72116(10) 0.78774(12) 0.0329(4) Uani 1 d . . .
C10 C 0.8419(2) 0.71414(12) 0.82177(16) 0.0491(6) Uani 1 d . . .
H10 H 0.8765 0.6673 0.8325 0.059 Uiso 1 calc R . .
C11 C 0.9181(2) 0.77489(14) 0.83969(19) 0.0636(7) Uani 1 d . . .
H11 H 1.0034 0.7692 0.8616 0.076 Uiso 1 calc R . .
C12 C 0.8666(2) 0.84431(13) 0.82480(18) 0.0604(7) Uani 1 d . . .
H12 H 0.9177 0.8856 0.8379 0.073 Uiso 1 calc R . .
C13 C 0.7417(2) 0.85336(11) 0.79108(15) 0.0466(5) Uani 1 d . . .
H13 H 0.7090 0.9007 0.7811 0.056 Uiso 1 calc R . .
C14 C 0.66180(18) 0.79221(10) 0.77121(12) 0.0337(4) Uani 1 d . . .
C15 C 0.3923(2) 0.84565(12) 1.03109(13) 0.0424(5) Uani 1 d . . .
H15A H 0.4456 0.8570 1.0864 0.051 Uiso 1 calc R . .
H15B H 0.3619 0.8921 1.0042 0.051 Uiso 1 calc R . .
C16 C 0.2827(2) 0.80229(14) 1.04161(15) 0.0513(6) Uani 1 d . . .
H16A H 0.3116 0.7564 1.0704 0.062 Uiso 1 calc R . .
H16B H 0.2281 0.7904 0.9868 0.062 Uiso 1 calc R . .
C17 C 0.2114(3) 0.84583(18) 1.0913(2) 0.0746(8) Uani 1 d . . .
H17A H 0.2598 0.8472 1.1496 0.090 Uiso 1 calc R . .
H17B H 0.2022 0.8962 1.0708 0.090 Uiso 1 calc R . .
C18 C 0.0870(3) 0.8159(2) 1.0871(2) 0.0989(11) Uani 1 d . . .
H18A H 0.0549 0.8396 1.1286 0.148 Uiso 1 calc R . .
H18B H 0.0930 0.7638 1.0975 0.148 Uiso 1 calc R . .
H18C H 0.0322 0.8249 1.0324 0.148 Uiso 1 calc R . .
C19 C 0.39038(19) 0.78122(11) 0.89729(12) 0.0383(5) Uani 1 d . . .
H19A H 0.4439 0.7615 0.8652 0.046 Uiso 1 calc R . .
H19B H 0.3394 0.7410 0.9077 0.046 Uiso 1 calc R . .
C20 C 0.3066(2) 0.83888(12) 0.84493(14) 0.0453(5) Uani 1 d . . .
H20A H 0.3570 0.8781 0.8316 0.054 Uiso 1 calc R . .
H20B H 0.2546 0.8601 0.8772 0.054 Uiso 1 calc R . .
C21 C 0.2247(2) 0.80675(16) 0.76414(15) 0.0588(7) Uani 1 d . . .
H21A H 0.1754 0.7668 0.7772 0.071 Uiso 1 calc R . .
H21B H 0.2764 0.7867 0.7310 0.071 Uiso 1 calc R . .
C22 C 0.1387(3) 0.86529(19) 0.71326(18) 0.0775(9) Uani 1 d . . .
H22A H 0.0908 0.8443 0.6613 0.116 Uiso 1 calc R . .
H22B H 0.1872 0.9056 0.7019 0.116 Uiso 1 calc R . .
H22C H 0.0837 0.8829 0.7445 0.116 Uiso 1 calc R . .
C23 C 0.56223(19) 0.86587(11) 0.96429(13) 0.0391(5) Uani 1 d . . .
H23A H 0.6016 0.8452 0.9240 0.047 Uiso 1 calc R . .
H23B H 0.5156 0.9089 0.9386 0.047 Uiso 1 calc R . .
C24 C 0.6631(2) 0.89070(13) 1.04085(15) 0.0512(6) Uani 1 d . . .
H24A H 0.6255 0.9141 1.0805 0.061 Uiso 1 calc R . .
H24B H 0.7097 0.8482 1.0680 0.061 Uiso 1 calc R . .
C25 C 0.7495(3) 0.94422(15) 1.0156(2) 0.0744(9) Uani 1 d . . .
H25A H 0.7013 0.9843 0.9839 0.089 Uiso 1 calc R . .
H25B H 0.7917 0.9193 0.9794 0.089 Uiso 1 calc R . .
C26 C 0.8456(3) 0.97566(19) 1.0913(3) 0.1064(14) Uani 1 d . . .
H26A H 0.9027 1.0064 1.0726 0.160 Uiso 1 calc R . .
H26B H 0.8903 0.9360 1.1247 0.160 Uiso 1 calc R . .
H26C H 0.8046 1.0045 1.1244 0.160 Uiso 1 calc R . .
C27 C 0.5399(2) 0.74439(11) 1.03113(13) 0.0426(5) Uani 1 d . . .
H27A H 0.5826 0.7616 1.0870 0.051 Uiso 1 calc R . .
H27B H 0.4794 0.7079 1.0369 0.051 Uiso 1 calc R . .
C28 C 0.6334(2) 0.70740(12) 0.99379(16) 0.0500(6) Uani 1 d . . .
H28A H 0.6862 0.7443 0.9787 0.060 Uiso 1 calc R . .
H28B H 0.5906 0.6808 0.9434 0.060 Uiso 1 calc R . .
C29 C 0.7124(3) 0.65393(16) 1.0577(2) 0.0725(8) Uani 1 d D . .
H29A H 0.7474 0.6800 1.1100 0.087 Uiso 0.75 calc PR C 1
H29B H 0.6597 0.6149 1.0687 0.087 Uiso 0.75 calc PR C 1
H29C H 0.7009 0.6064 1.0293 0.087 Uiso 0.25 d PR C 2
H29D H 0.6796 0.6488 1.1053 0.087 Uiso 0.25 d PR C 2
C30 C 0.8150(3) 0.62066(19) 1.0287(2) 0.0560(8) Uani 0.75 d PD D 1
H30A H 0.8639 0.5892 1.0719 0.084 Uiso 0.75 calc PR D 1
H30B H 0.8666 0.6591 1.0167 0.084 Uiso 0.75 calc PR D 1
H30C H 0.7808 0.5922 0.9789 0.084 Uiso 0.75 calc PR D 1
C30A C 0.8239(9) 0.6639(8) 1.0918(10) 0.091(5) Uani 0.25 d PD D 2
H30D H 0.8615 0.6182 1.1146 0.137 Uiso 0.25 calc PR D 2
H30E H 0.8332 0.6994 1.1361 0.137 Uiso 0.25 calc PR D 2
H30F H 0.8636 0.6820 1.0511 0.137 Uiso 0.25 calc PR D 2

loop_
_atom_site_aniso_label
_atom_site_aniso_U_11
_atom_site_aniso_U_22
_atom_site_aniso_U_33
_atom_site_aniso_U_23
_atom_site_aniso_U_13
_atom_site_aniso_U_12
V1 0.0468(2) 0.02259(16) 0.02687(19) -0.00073(13) 0.01365(14) -0.00114(14)
O1 0.0475(8) 0.0361(7) 0.0324(8) -0.0006(6) 0.0141(6) -0.0029(6)
O2 0.0495(9) 0.0428(8) 0.0353(9) -0.0011(6) 0.0142(7) 0.0003(6)
O3 0.0443(7) 0.0276(7) 0.0400(9) 0.0032(6) 0.0098(6) 0.0016(6)
O4 0.0393(8) 0.0310(7) 0.0350(8) -0.0015(5) 0.0080(6) -0.0025(6)
O5 0.0640(9) 0.0356(8) 0.0301(8) -0.0029(6) 0.0188(7) -0.0046(6)
O6 0.0558(8) 0.0279(7) 0.0414(9) 0.0041(6) 0.0192(7) 0.0007(6)
N1 0.0767(16) 0.0568(13) 0.0323(13) 0.0054(9) 0.0241(12) 0.0034(11)
N2 0.0493(11) 0.0273(9) 0.0554(13) 0.0010(8) 0.0150(9) 0.0060(9)
N3 0.0500(9) 0.0308(8) 0.0229(9) -0.0024(6) 0.0082(7) 0.0018(7)
C1 0.0506(12) 0.0256(9) 0.0313(12) 0.0052(8) 0.0143(9) 0.0019(8)
C2 0.0528(12) 0.0280(9) 0.0382(13) 0.0083(8) 0.0200(10) 0.0088(9)
C3 0.0629(14) 0.0321(11) 0.0439(14) 0.0093(9) 0.0248(11) 0.0100(9)
C4 0.0799(19) 0.0616(16) 0.0558(17) 0.0125(12) 0.0407(15) 0.0207(13)
C5 0.0636(17) 0.0813(19) 0.085(2) 0.0247(17) 0.0450(17) 0.0262(14)
C6 0.0495(14) 0.0697(17) 0.072(2) 0.0137(14) 0.0204(13) 0.0138(12)
C7 0.0507(13) 0.0463(12) 0.0469(14) 0.0080(10) 0.0160(11) 0.0092(10)
C8 0.0443(11) 0.0300(10) 0.0208(10) 0.0005(7) 0.0132(8) 0.0007(8)
C9 0.0411(10) 0.0328(10) 0.0269(11) -0.0010(8) 0.0127(8) -0.0031(8)
C10 0.0448(12) 0.0425(12) 0.0576(16) 0.0012(10) 0.0097(11) 0.0009(10)
C11 0.0437(13) 0.0632(17) 0.079(2) -0.0057(13) 0.0081(13) -0.0128(11)
C12 0.0641(16) 0.0478(14) 0.0715(19) -0.0136(12) 0.0221(13) -0.0254(12)
C13 0.0648(15) 0.0317(11) 0.0476(14) -0.0047(9) 0.0227(11) -0.0090(10)
C14 0.0489(11) 0.0310(10) 0.0256(11) -0.0027(8) 0.0178(9) -0.0023(8)
C15 0.0551(13) 0.0452(12) 0.0268(12) -0.0058(9) 0.0110(9) 0.0076(10)
C16 0.0588(14) 0.0561(14) 0.0411(14) -0.0018(10) 0.0174(11) 0.0075(11)
C17 0.0732(18) 0.086(2) 0.075(2) -0.0146(16) 0.0384(16) 0.0019(15)
C18 0.083(2) 0.128(3) 0.091(3) 0.005(2) 0.0328(19) 0.021(2)
C19 0.0528(12) 0.0362(11) 0.0255(11) -0.0069(8) 0.0099(9) -0.0039(9)
C20 0.0522(13) 0.0511(13) 0.0301(12) -0.0001(9) 0.0072(10) 0.0006(10)
C21 0.0437(12) 0.0867(18) 0.0414(15) -0.0111(12) 0.0038(11) -0.0006(12)
C22 0.0531(15) 0.118(3) 0.0518(18) 0.0089(16) -0.0018(13) 0.0031(16)
C23 0.0515(12) 0.0302(10) 0.0348(12) -0.0007(8) 0.0103(9) -0.0006(9)
C24 0.0520(13) 0.0537(13) 0.0449(14) -0.0172(11) 0.0081(11) 0.0045(10)
C25 0.0645(16) 0.0501(15) 0.094(2) -0.0069(14) -0.0037(15) -0.0093(13)
C26 0.0649(18) 0.084(2) 0.143(4) -0.052(2) -0.018(2) -0.0023(17)
C27 0.0609(13) 0.0355(11) 0.0317(12) 0.0070(8) 0.0132(10) 0.0067(9)
C28 0.0611(14) 0.0416(12) 0.0513(15) 0.0103(10) 0.0220(11) 0.0110(10)
C29 0.0761(19) 0.0684(18) 0.080(2) 0.0333(15) 0.0329(16) 0.0285(15)
C30 0.0589(19) 0.0530(19) 0.054(2) 0.0003(16) 0.0125(16) 0.0140(16)
C30A 0.045(7) 0.108(11) 0.104(12) 0.024(9) -0.009(7) -0.005(6)

loop_
_atom_type_symbol
_atom_type_description
_atom_type_scat_dispersion_real
_atom_type_scat_dispersion_imag
_atom_type_scat_source
V V 0.3005 0.5294 'International Tables Vol C Tables 4.2.6.8 and 6.1.1.4'
O O 0.0106 0.0060 'International Tables Vol C Tables 4.2.6.8 and 6.1.1.4'
N N 0.0061 0.0033 'International Tables Vol C Tables 4.2.6.8 and 6.1.1.4'
C C 0.0033 0.0016 'International Tables Vol C Tables 4.2.6.8 and 6.1.1.4'
H H 0.0000 0.0000 'International Tables Vol C Tables 4.2.6.8 and 6.1.1.4'

loop_
_geom_angle_atom_site_label_1
_geom_angle_atom_site_label_2
_geom_angle_atom_site_label_3
_geom_angle
O5 V1 O6 105.99(7)
O5 V1 O1 97.93(7)
O6 V1 O1 103.80(6)
O5 V1 O3 104.04(7)
O6 V1 O3 100.46(6)
O1 V1 O3 141.11(6)
O5 V1 O4 93.96(6)
O6 V1 O4 155.49(6)
O1 V1 O4 86.99(5)
O3 V1 O4 60.12(5)
O5 V1 O2 155.85(7)
O6 V1 O2 89.51(6)
O1 V1 O2 59.75(5)
O3 V1 O2 90.82(5)
O4 V1 O2 76.87(5)
O5 V1 C8 100.47(7)
O6 V1 C8 129.22(7)
O1 V1 C8 114.57(6)
O3 V1 C8 30.25(6)
O4 V1 C8 29.87(5)
O2 V1 C8 82.77(6)
O5 V1 C1 127.80(7)
O6 V1 C1 96.85(7)
O1 V1 C1 30.26(6)
O3 V1 C1 117.23(6)
O4 V1 C1 81.34(5)
O2 V1 C1 29.51(6)
C8 V1 C1 99.99(6)
C1 O1 V1 99.19(12)
C1 O2 V1 83.75(12)
C8 O3 V1 98.30(11)
C8 O4 V1 84.77(10)
C15 N3 C19 110.79(15)
C15 N3 C27 108.67(15)
C19 N3 C27 109.16(15)
C15 N3 C23 108.74(15)
C19 N3 C23 108.65(15)
C27 N3 C23 110.82(15)
O2 C1 O1 117.25(18)
O2 C1 C2 123.68(19)
O1 C1 C2 119.06(18)
O2 C1 V1 66.75(11)
O1 C1 V1 50.55(9)
C2 C1 V1 169.24(15)
C7 C2 C3 119.9(2)
C7 C2 C1 118.4(2)
C3 C2 C1 121.69(19)
N1 C3 C2 123.1(2)
N1 C3 C4 119.1(2)
C2 C3 C4 117.8(2)
C5 C4 C3 120.9(3)
C4 C5 C6 121.4(2)
C7 C6 C5 118.7(3)
C6 C7 C2 121.4(2)
O4 C8 O3 116.81(16)
O4 C8 C9 122.76(16)
O3 C8 C9 120.43(17)
O4 C8 V1 65.36(9)
O3 C8 V1 51.46(9)
C9 C8 V1 171.83(14)
C10 C9 C14 119.00(18)
C10 C9 C8 118.38(17)
C14 C9 C8 122.60(17)
C11 C10 C9 121.5(2)
C10 C11 C12 119.3(2)
C13 C12 C11 120.9(2)
C12 C13 C14 121.0(2)
N2 C14 C13 119.44(18)
N2 C14 C9 122.27(18)
C13 C14 C9 118.29(19)
C16 C15 N3 116.63(17)
C15 C16 C17 110.9(2)
C18 C17 C16 114.4(3)
C20 C19 N3 114.52(16)
C19 C20 C21 111.84(19)
C20 C21 C22 111.1(2)
C24 C23 N3 115.47(18)
C25 C24 C23 110.2(2)
C24 C25 C26 112.0(3)
C28 C27 N3 115.00(17)
C27 C28 C29 109.4(2)
C30A C29 C30 55.6(8)
C30A C29 C28 123.1(7)
C30 C29 C28 112.7(3)

loop_
_geom_bond_atom_site_label_1
_geom_bond_atom_site_label_2
_geom_bond_distance
V1 O5 1.6132(14)
V1 O6 1.6312(13)
V1 O1 1.9868(14)
V1 O3 1.9987(14)
V1 O4 2.3079(13)
V1 O2 2.3476(15)
V1 C8 2.5286(18)
V1 C1 2.540(2)
O1 C1 1.297(2)
O2 C1 1.258(2)
O3 C8 1.287(2)
O4 C8 1.265(2)
N1 C3 1.371(3)
N2 C14 1.362(3)
N3 C15 1.518(3)
N3 C19 1.520(2)
N3 C27 1.521(2)
N3 C23 1.526(3)
C1 C2 1.471(3)
C2 C7 1.396(3)
C2 C3 1.404(3)
C3 C4 1.408(3)
C4 C5 1.373(4)
C5 C6 1.379(4)
C6 C7 1.377(3)
C8 C9 1.469(3)
C9 C10 1.397(3)
C9 C14 1.408(3)
C10 C11 1.375(3)
C11 C12 1.378(4)
C12 C13 1.367(3)
C13 C14 1.406(3)
C15 C16 1.506(3)
C16 C17 1.516(3)
C17 C18 1.478(4)
C19 C20 1.510(3)
C20 C21 1.517(3)
C21 C22 1.523(4)
C23 C24 1.518(3)
C24 C25 1.507(4)
C25 C26 1.523(4)
C27 C28 1.510(3)
C28 C29 1.527(3)
C29 C30A 1.234(10)
C29 C30 1.488(4)

loop_
_geom_torsion_atom_site_label_1
_geom_torsion_atom_site_label_2
_geom_torsion_atom_site_label_3
_geom_torsion_atom_site_label_4
_geom_torsion
O5 V1 O1 C1 -171.51(11)
O6 V1 O1 C1 79.79(12)
O3 V1 O1 C1 -47.24(15)
O4 V1 O1 C1 -77.93(11)
O2 V1 O1 C1 -1.38(10)
C8 V1 O1 C1 -66.12(12)
O5 V1 O2 C1 25.9(2)
O6 V1 O2 C1 -104.91(11)
O1 V1 O2 C1 1.42(10)
O3 V1 O2 C1 154.63(11)
O4 V1 O2 C1 95.63(11)
C8 V1 O2 C1 125.41(11)
O5 V1 O3 C8 86.73(12)
O6 V1 O3 C8 -163.71(12)
O1 V1 O3 C8 -35.74(16)
O4 V1 O3 C8 0.26(10)
O2 V1 O3 C8 -74.05(11)
C1 V1 O3 C8 -60.33(13)
O5 V1 O4 C8 -104.19(12)
O6 V1 O4 C8 40.6(2)
O1 V1 O4 C8 158.05(11)
O3 V1 O4 C8 -0.26(10)
O2 V1 O4 C8 98.43(11)
C1 V1 O4 C8 128.15(11)
V1 O2 C1 O1 -2.11(15)
V1 O2 C1 C2 176.96(17)
V1 O1 C1 O2 2.51(18)
V1 O1 C1 C2 -176.61(14)
O5 V1 C1 O2 -166.91(10)
O6 V1 C1 O2 76.71(11)
O1 V1 C1 O2 -177.57(18)
O3 V1 C1 O2 -28.80(12)
O4 V1 C1 O2 -78.62(11)
C8 V1 C1 O2 -55.18(11)
O5 V1 C1 O1 10.66(14)
O6 V1 C1 O1 -105.71(11)
O3 V1 C1 O1 148.78(10)
O4 V1 C1 O1 98.96(11)
O2 V1 C1 O1 177.57(18)
C8 V1 C1 O1 122.39(11)
O5 V1 C1 C2 26.8(7)
O6 V1 C1 C2 -89.6(7)
O1 V1 C1 C2 16.1(7)
O3 V1 C1 C2 164.9(7)
O4 V1 C1 C2 115.0(7)
O2 V1 C1 C2 -166.3(8)
C8 V1 C1 C2 138.5(7)
O2 C1 C2 C7 173.59(18)
O1 C1 C2 C7 -7.4(3)
V1 C1 C2 C7 -21.5(8)
O2 C1 C2 C3 -9.4(3)
O1 C1 C2 C3 169.62(17)
V1 C1 C2 C3 155.5(6)
C7 C2 C3 N1 -179.6(2)
C1 C2 C3 N1 3.5(3)
C7 C2 C3 C4 -0.9(3)
C1 C2 C3 C4 -177.83(18)
N1 C3 C4 C5 179.7(2)
C2 C3 C4 C5 1.0(3)
C3 C4 C5 C6 -0.6(4)
C4 C5 C6 C7 0.2(4)
C5 C6 C7 C2 -0.2(4)
C3 C2 C7 C6 0.5(3)
C1 C2 C7 C6 177.6(2)
V1 O4 C8 O3 0.40(16)
V1 O4 C8 C9 -178.92(17)
V1 O3 C8 O4 -0.46(18)
V1 O3 C8 C9 178.87(15)
O5 V1 C8 O4 79.59(12)
O6 V1 C8 O4 -159.59(11)
O1 V1 C8 O4 -24.23(12)
O3 V1 C8 O4 179.55(18)
O2 V1 C8 O4 -76.18(10)
C1 V1 C8 O4 -52.13(11)
O5 V1 C8 O3 -99.96(12)
O6 V1 C8 O3 20.86(15)
O1 V1 C8 O3 156.22(11)
O4 V1 C8 O3 -179.55(18)
O2 V1 C8 O3 104.27(12)
C1 V1 C8 O3 128.32(12)
O5 V1 C8 C9 -106.8(10)
O6 V1 C8 C9 14.0(10)
O1 V1 C8 C9 149.3(10)
O3 V1 C8 C9 -6.9(9)
O4 V1 C8 C9 173.6(10)
O2 V1 C8 C9 97.4(10)
C1 V1 C8 C9 121.4(10)
O4 C8 C9 C10 179.72(19)
O3 C8 C9 C10 0.4(3)
V1 C8 C9 C10 6.7(11)
O4 C8 C9 C14 1.4(3)
O3 C8 C9 C14 -177.86(18)
V1 C8 C9 C14 -171.6(9)
C14 C9 C10 C11 0.3(4)
C8 C9 C10 C11 -178.1(2)
C9 C10 C11 C12 0.9(4)
C10 C11 C12 C13 -1.3(4)
C11 C12 C13 C14 0.5(4)
C12 C13 C14 N2 -179.7(2)
C12 C13 C14 C9 0.6(3)
C10 C9 C14 N2 179.3(2)
C8 C9 C14 N2 -2.4(3)
C10 C9 C14 C13 -1.0(3)
C8 C9 C14 C13 177.27(19)
C19 N3 C15 C16 50.9(2)
C27 N3 C15 C16 -69.1(2)
C23 N3 C15 C16 170.22(18)
N3 C15 C16 C17 -178.9(2)
C15 C16 C17 C18 165.8(3)
C15 N3 C19 C20 54.2(2)
C27 N3 C19 C20 173.88(18)
C23 N3 C19 C20 -65.2(2)
N3 C19 C20 C21 -177.53(19)
C19 C20 C21 C22 178.6(2)
C15 N3 C23 C24 68.4(2)
C19 N3 C23 C24 -170.92(17)
C27 N3 C23 C24 -51.0(2)
N3 C23 C24 C25 177.80(19)
C23 C24 C25 C26 175.1(2)
C15 N3 C27 C28 -173.52(18)
C19 N3 C27 C28 65.5(2)
C23 N3 C27 C28 -54.1(2)
N3 C27 C28 C29 169.2(2)
C27 C28 C29 C30A -111.7(10)
C27 C28 C29 C30 -174.4(3)
